data_1573074
loop_
_publ_author_name
'Zhang, Guanlun'
'Wu, Xu'
'Mao, Shiyu'
'Li, Mengqi'
'Hu, Honglong'
'Shi, Bing-Feng'
'Zhu, Wei-Hong'

_publ_section_title
;
 Pd(ii)-catalyzed enantioselective C-H olefination and photoregulation of
 sterically hindered diarylethenes.
;
_journal_issue 47
_journal_name_full 'Chemical science'
_journal_page_first 20013
_journal_page_last 20021
_journal_paper_doi 10.1039/d4sc05375c
_journal_volume 15
_journal_year 2024
_chemical_absolute_configuration rmad
_chemical_formula_moiety 'C19 H14 N4 O2 S4'
_chemical_formula_sum 'C19 H14 N4 O2 S4'
_chemical_formula_weight 458.58
_chemical_name_systematic 8
_space_group_crystal_system triclinic
_space_group_IT_number 1
_space_group_name_Hall 'P 1'
_space_group_name_H-M_alt 'P 1'
_atom_sites_solution_hydrogens geom
_atom_sites_solution_primary dual
_audit_creation_date 2024-05-21
_audit_creation_method
;
Olex2 1.5
(compiled 2024.02.16 svn.r378c4104 for OlexSys, GUI svn.r6928)
;
_audit_update_record
;
2024-05-31 deposited with the CCDC.	2024-11-03 downloaded from the CCDC.
;
_cell_angle_alpha 97.434(2)
_cell_angle_beta 92.683(2)
_cell_angle_gamma 90.008(2)
_cell_formula_units_Z 4
_cell_length_a 7.7696(4)
_cell_length_b 15.7256(8)
_cell_length_c 19.9214(10)
_cell_measurement_reflns_used 9906
_cell_measurement_temperature 170.00
_cell_measurement_theta_max 54.83
_cell_measurement_theta_min 2.94
_cell_volume 2410.9(2)
_computing_cell_refinement 'SAINT V8.40B (?, 2016)'
_computing_data_reduction 'SAINT V8.40B (?, 2016)'
_computing_molecular_graphics 'Olex2 1.5 (Dolomanov et al., 2009)'
_computing_publication_material 'Olex2 1.5 (Dolomanov et al., 2009)'
_computing_structure_refinement 'SHELXL 2018/3 (Sheldrick, 2015)'
_computing_structure_solution 'SHELXT  (Sheldrick, 2015)'
_diffrn_ambient_temperature 170.00
_diffrn_measured_fraction_theta_full 0.980
_diffrn_measured_fraction_theta_max 0.977
_diffrn_measurement_device_type 'Bruker D8 Venture'
_diffrn_measurement_method '\f and \w scans'
_diffrn_radiation_type GaK\a
_diffrn_radiation_wavelength 1.34139
_diffrn_reflns_av_unetI/netI 0.0828
_diffrn_reflns_Laue_measured_fraction_full 0.980
_diffrn_reflns_Laue_measured_fraction_max 0.977
_diffrn_reflns_limit_h_max 9
_diffrn_reflns_limit_h_min -9
_diffrn_reflns_limit_k_max 19
_diffrn_reflns_limit_k_min -19
_diffrn_reflns_limit_l_max 24
_diffrn_reflns_limit_l_min 0
_diffrn_reflns_number 8958
_diffrn_reflns_point_group_measured_fraction_full 0.490
_diffrn_reflns_point_group_measured_fraction_max 0.488
_diffrn_reflns_theta_full 53.594
_diffrn_reflns_theta_max 54.876
_diffrn_reflns_theta_min 2.465
_diffrn_source_current 2.85
_diffrn_source_power 0.19887300000000002
_diffrn_source_voltage 69.78
_diffrn_standards_number 0
_exptl_absorpt_coefficient_mu 2.505
_exptl_absorpt_correction_T_max 0.7508
_exptl_absorpt_correction_T_min 0.5502
_exptl_absorpt_correction_type multi-scan
_exptl_absorpt_process_details
;
 TWINABS-2012/1 (Bruker,2012) was used for absorption correction.
 
For component 1:
 wR2(int) was 0.1497 before and 0.0791 after correction.
 
For component 2:
 wR2(int) was 0.1598 before and 0.0823 after correction.
 The Ratio of minimum to maximum transmission is 0.55.

Final HKLF 4 output contains 51294 reflections, Rint = 0.1087
 (23458 with I > 3sig(I), Rint = 0.0866)
;
_exptl_crystal_colour colourless
_exptl_crystal_colour_primary colourless
_exptl_crystal_density_diffrn 1.263
_exptl_crystal_description block
_exptl_crystal_F_000 944
_exptl_crystal_recrystallization_method 'Vapour deposition'
_exptl_crystal_size_max 0.17
_exptl_crystal_size_mid 0.17
_exptl_crystal_size_min 0.05
_refine_diff_density_max 0.396
_refine_diff_density_min -0.705
_refine_diff_density_rms 0.084
_refine_ls_abs_structure_details
;
No quotients, so Flack parameter determined by classical intensity fit
;
_refine_ls_abs_structure_Flack 0.02(2)
_refine_ls_extinction_method none
_refine_ls_goodness_of_fit_ref 1.037
_refine_ls_hydrogen_treatment constr
_refine_ls_matrix_type full
_refine_ls_number_parameters 1065
_refine_ls_number_reflns 8958
_refine_ls_number_restraints 33
_refine_ls_restrained_S_all 1.038
_refine_ls_R_factor_all 0.0936
_refine_ls_R_factor_gt 0.0665
_refine_ls_shift/su_max 0.002
_refine_ls_shift/su_mean 0.000
_refine_ls_structure_factor_coef Fsqd
_refine_ls_weighting_details 'w=1/[\s^2^(Fo^2^)+(0.1298P)^2^] where P=(Fo^2^+2Fc^2^)/3'
_refine_ls_weighting_scheme calc
_refine_ls_wR_factor_gt 0.1691
_refine_ls_wR_factor_ref 0.1890
_reflns_Friedel_coverage 0.000
_reflns_Friedel_fraction_full 0.000
_reflns_Friedel_fraction_max 0.000
_reflns_number_gt 6667
_reflns_number_total 8958
_reflns_threshold_expression 'I > 2\s(I)'
_cod_data_source_file d4sc05375c2.cif
_cod_data_source_block mj24480_0m_4
_cod_depositor_comments 'Adding full bibliography for 1573074.cif.'
_cod_database_code 1573074
_shelx_shelxl_version_number 2018/3
_shelx_space_group_comment
;
The symmetry employed for this shelxl refinement is uniquely defined
by the following loop, which should always be used as a source of
symmetry information in preference to the above space-group names.
They are only intended as comments.
;
_shelx_estimated_absorpt_t_max 0.885
_shelx_estimated_absorpt_t_min 0.675
_olex2_refinement_description
;
1. Twinned data refinement
 Scales: 0.5933(17)
 0.4067(17)
2. Fixed Uiso
 At 1.2 times of:
  All C(H) groups
 At 1.5 times of:
  All C(H,H,H) groups, All O(H) groups
3. Uiso/Uaniso restraints and constraints
Uanis(C3A) \\sim Ueq, Uanis(C3B) \\sim Ueq, Uanis(C021) \\sim Ueq, Uanis(C14C)
\\sim Ueq, Uanis(C11) \\sim Ueq: with sigma of 0.005 and sigma for terminal
atoms of 0.01
4.a Aromatic/amide H refined with riding coordinates:
 C10(H10), C10A(H10A), C10B(H10B), C10C(H10C)
4.b Tetrahedral OH refined with riding coordinates:
 O2(H2)
4.c Idealised Me refined as rotating group:
 C9(H9A,H9B,H9C), C12(H12A,H12B,H12C), C15(H15A,H15B,H15C), C18(H18A,H18B,
 H18C), C9A(H9AA,H9AB,H9AC), C12A(H12D,H12E,H12F), C15A(H15D,H15E,H15F),
 C18A(H18D,H18E,H18F), C9B(H9BA,H9BB,H9BC), C12B(H12G,H12H,H12I), C15B(H15G,
 H15H,H15I), C18B(H18G,H18H,H18I), C9C(H9CA,H9CB,H9CC), C12C(H12J,H12K,H12L),
 C15C(H15J,H15K,H15L), C18C(H18J,H18K,H18L)
4.d Idealised tetrahedral OH refined as rotating group:
 O1A(H1A), O2B(H2B), O1C(H1C)
;
_platon_squeeze_void_probe_radius 1.20
_olex2_submission_special_instructions 'No special instructions were received'

loop_
_space_group_symop_operation_xyz
'x, y, z'

loop_
_atom_site_label
_atom_site_type_symbol
_atom_site_fract_x
_atom_site_fract_y
_atom_site_fract_z
_atom_site_U_iso_or_equiv
_atom_site_adp_type
_atom_site_occupancy
_atom_site_site_symmetry_order
_atom_site_calc_flag
_atom_site_refinement_flags_posn
_atom_site_refinement_flags_adp
_atom_site_refinement_flags_occupancy
_atom_site_disorder_assembly
_atom_site_disorder_group
S1 S 1.1557(5) -0.0730(2) 1.00818(19) 0.0541(9) Uani 1 1 d . . . . .
S2 S 0.8105(4) 0.1682(2) 1.22508(16) 0.0483(8) Uani 1 1 d . . . . .
S3 S 0.9867(4) 0.47954(17) 1.09170(15) 0.0429(7) Uani 1 1 d . . . . .
S4 S 1.5031(5) 0.2705(2) 0.92523(19) 0.0617(9) Uani 1 1 d . . . . .
O1 O 0.9418(12) 0.1364(5) 0.9035(4) 0.060(2) Uani 1 1 d . . . . .
O2 O 1.080(2) 0.0979(11) 0.8089(5) 0.155(8) Uani 1 1 d . . . . .
H2 H 1.082720 0.044919 0.810987 0.232 Uiso 1 1 calc R U . . .
N1 N 1.0575(16) -0.0427(6) 1.0783(6) 0.055(3) Uani 1 1 d . . . . .
N2 N 1.2001(15) 0.0191(7) 0.9866(6) 0.053(3) Uani 1 1 d . . . . .
N3 N 0.8941(16) 0.0795(7) 1.1904(5) 0.052(3) Uani 1 1 d . . . . .
N4 N 0.8797(12) 0.2353(6) 1.1771(5) 0.040(2) Uani 1 1 d . . . . .
C1E C 0.9784(15) 0.1854(7) 1.1296(5) 0.038(3) Uani 1 1 d . . . . .
C2 C 1.0561(19) 0.0434(8) 1.0864(7) 0.049(3) Uani 1 1 d . . . . .
C3 C 0.9791(17) 0.1001(7) 1.1364(7) 0.052(3) Uani 1 1 d . . . . .
C4 C 1.1355(16) 0.0795(8) 1.0341(6) 0.038(3) Uani 1 1 d . . . . .
C5 C 1.0541(15) 0.2255(7) 1.0746(6) 0.039(3) Uani 1 1 d . . . . .
C6 C 1.1442(14) 0.1706(7) 1.0306(6) 0.039(3) Uani 1 1 d . . . . .
C7 C 1.0265(16) 0.3183(7) 1.0697(6) 0.039(3) Uani 1 1 d . . . . .
C8 C 1.2456(15) 0.2041(7) 0.9751(5) 0.033(2) Uani 1 1 d . . . . .
C9 C 1.1613(16) 0.3860(8) 1.1861(6) 0.044(3) Uani 1 1 d . . . . .
H9A H 1.244976 0.433271 1.193725 0.066 Uiso 1 1 calc R U . . .
H9B H 1.222078 0.331244 1.185067 0.066 Uiso 1 1 calc R U . . .
H9C H 1.080801 0.391509 1.222793 0.066 Uiso 1 1 calc R U . . .
C10 C 0.9348(15) 0.3433(7) 1.0099(6) 0.041(3) Uani 1 1 d . . . . .
H10 H 0.899468 0.303844 0.971554 0.049 Uiso 1 1 calc R U . . .
C11 C 0.9057(16) 0.4273(7) 1.0148(6) 0.040(3) Uani 1 1 d . U . . .
C12 C 0.822(2) 0.4752(10) 0.9621(9) 0.070(4) Uani 1 1 d . . . . .
H12A H 0.706220 0.492542 0.975292 0.105 Uiso 1 1 calc R U . . .
H12B H 0.814631 0.438112 0.918497 0.105 Uiso 1 1 calc R U . . .
H12C H 0.891135 0.526224 0.957771 0.105 Uiso 1 1 calc R U . . .
C13 C 1.2198(19) 0.1832(9) 0.9065(8) 0.057(4) Uani 1 1 d . . . . .
C14 C 1.351(2) 0.2178(11) 0.8717(8) 0.075(5) Uani 1 1 d . . . . .
C15 C 1.381(3) 0.2092(15) 0.7950(8) 0.110(8) Uani 1 1 d . . . . .
H15A H 1.438478 0.260975 0.784513 0.164 Uiso 1 1 calc R U . . .
H15B H 1.269876 0.201866 0.769380 0.164 Uiso 1 1 calc R U . . .
H15C H 1.453345 0.159178 0.782440 0.164 Uiso 1 1 calc R U . . .
C16 C 1.070(2) 0.1384(9) 0.8686(7) 0.072(4) Uani 1 1 d . . . . .
C17 C 1.3983(16) 0.2510(8) 0.9959(6) 0.045(3) Uani 1 1 d . . . . .
C18 C 1.475(2) 0.2857(10) 1.0674(7) 0.066(4) Uani 1 1 d . . . . .
H18A H 1.601546 0.284739 1.067034 0.099 Uiso 1 1 calc R U . . .
H18B H 1.436749 0.249701 1.100462 0.099 Uiso 1 1 calc R U . . .
H18C H 1.436930 0.344767 1.079906 0.099 Uiso 1 1 calc R U . . .
C19 C 1.0600(16) 0.3889(7) 1.1173(6) 0.041(3) Uani 1 1 d . . . . .
S1A S 0.6871(5) 0.4044(2) 0.21741(17) 0.0513(8) Uani 1 1 d . . . . .
S2A S 0.3190(4) 0.6425(2) 0.42830(19) 0.0521(9) Uani 1 1 d . . . . .
S3A S 0.0374(6) 0.2872(2) 0.5280(2) 0.0741(12) Uani 1 1 d . . . . .
S4A S 0.5021(4) 0.09071(17) 0.34477(15) 0.0429(7) Uani 1 1 d . . . . .
O1A O 0.6599(12) 0.3522(5) 0.4937(5) 0.067(2) Uani 1 1 d . . . . .
H1A H 0.761997 0.354865 0.509762 0.100 Uiso 1 1 calc R U . . .
O2A O 0.6043(14) 0.2455(6) 0.5541(5) 0.080(3) Uani 1 1 d . . . . .
N1A N 0.6003(12) 0.4914(6) 0.2538(5) 0.042(2) Uani 1 1 d . . . . .
N2A N 0.6212(13) 0.3374(6) 0.2677(5) 0.043(2) Uani 1 1 d . . . . .
N3A N 0.4216(14) 0.6127(7) 0.3602(6) 0.046(3) Uani 1 1 d . . . . .
N4A N 0.2786(13) 0.5508(7) 0.4535(6) 0.051(3) Uani 1 1 d . . . . .
C1A C 0.5274(15) 0.3791(7) 0.3129(6) 0.037(3) Uani 1 1 d . . . . .
C1B C 0.4727(16) 0.2530(7) 0.3735(6) 0.038(3) Uani 1 1 d . . . . .
C2A C 0.5137(15) 0.4707(7) 0.3051(6) 0.040(3) Uani 1 1 d . . . . .
C3A C 0.4297(14) 0.5273(6) 0.3548(6) 0.031(2) Uani 1 1 d . U . . .
C4A C 0.3485(18) 0.4905(8) 0.4074(6) 0.042(3) Uani 1 1 d . . . . .
C5A C 0.3469(17) 0.3957(7) 0.4133(6) 0.044(3) Uani 1 1 d . . . . .
C6A C 0.4415(18) 0.3460(7) 0.3664(6) 0.045(3) Uani 1 1 d . . . . .
C7A C 0.2498(18) 0.3674(8) 0.4658(7) 0.051(3) Uani 1 1 d . . . . .
C8A C 0.112(2) 0.3113(7) 0.4531(7) 0.054(3) Uani 1 1 d . . . . .
C9A C 0.0308(16) 0.2787(9) 0.3874(6) 0.056(4) Uani 1 1 d . . . . .
H9AA H 0.082815 0.223724 0.370564 0.084 Uiso 1 1 calc R U . . .
H9AB H 0.048067 0.319873 0.355395 0.084 Uiso 1 1 calc R U . . .
H9AC H -0.092862 0.270443 0.392141 0.084 Uiso 1 1 calc R U . . .
C10A C 0.284(2) 0.3918(11) 0.5373(6) 0.066(4) Uani 1 1 d . . . . .
H10A H 0.370953 0.432209 0.554969 0.079 Uiso 1 1 calc R U . . .
C11A C 0.183(2) 0.3524(11) 0.5773(8) 0.076(5) Uani 1 1 d . . . . .
C12A C 0.193(3) 0.3508(13) 0.6534(8) 0.097(6) Uani 1 1 d . . . . .
H12D H 0.131912 0.400466 0.675702 0.145 Uiso 1 1 calc R U . . .
H12E H 0.313768 0.352968 0.669862 0.145 Uiso 1 1 calc R U . . .
H12F H 0.139174 0.297941 0.663897 0.145 Uiso 1 1 calc R U . . .
C13A C 0.5577(18) 0.2244(7) 0.4311(6) 0.047(3) Uani 1 1 d . . . . .
C14A C 0.5846(17) 0.1352(7) 0.4230(7) 0.050(3) Uani 1 1 d . . . . .
C15A C 0.6726(15) 0.0806(8) 0.4689(6) 0.041(3) Uani 1 1 d . . . . .
H15D H 0.590414 0.063203 0.500487 0.061 Uiso 1 1 calc R U . . .
H15E H 0.767665 0.112885 0.494442 0.061 Uiso 1 1 calc R U . . .
H15F H 0.718000 0.029498 0.442188 0.061 Uiso 1 1 calc R U . . .
C16A C 0.5954(17) 0.2745(9) 0.4970(7) 0.059(3) Uani 1 1 d . . . . .
C17A C 0.4272(15) 0.1907(6) 0.3225(6) 0.038(3) Uani 1 1 d . . . . .
C18A C 0.339(2) 0.1885(8) 0.2555(6) 0.053(4) Uani 1 1 d . . . . .
H18D H 0.409356 0.157368 0.221036 0.080 Uiso 1 1 calc R U . . .
H18E H 0.320618 0.247258 0.245243 0.080 Uiso 1 1 calc R U . . .
H18F H 0.227106 0.159472 0.255444 0.080 Uiso 1 1 calc R U . . .
S1B S -0.1653(4) 0.4954(2) 0.42581(18) 0.0496(9) Uani 1 1 d . . . . .
S2B S 0.1798(4) 0.66545(19) 0.21026(16) 0.0482(8) Uani 1 1 d . . . . .
S3B S 0.0038(4) 1.02188(16) 0.34692(15) 0.0425(7) Uani 1 1 d . . . . .
S4B S -0.5009(4) 0.8690(2) 0.51487(17) 0.0551(8) Uani 1 1 d . . . . .
O1B O 0.0685(11) 0.7363(6) 0.5309(4) 0.058(2) Uani 1 1 d . . . . .
O2B O -0.0716(19) 0.7396(11) 0.6263(5) 0.125(6) Uani 1 1 d . . . . .
H2B H 0.006316 0.705567 0.635914 0.187 Uiso 1 1 calc R U . . .
N1B N -0.0662(13) 0.5030(6) 0.3558(5) 0.039(2) Uani 1 1 d . . . . .
N2B N -0.2111(13) 0.5954(6) 0.4509(5) 0.039(2) Uani 1 1 d . . . . .
N3B N 0.0951(15) 0.5917(6) 0.2481(5) 0.046(2) Uani 1 1 d . . . . .
N4B N 0.1155(13) 0.7487(6) 0.2590(5) 0.042(2) Uani 1 1 d . . . . .
C1 C -0.2480(16) 0.7825(7) 0.4603(6) 0.040(3) Uani 1 1 d . . . . .
C1D C -0.1439(13) 0.6392(8) 0.4016(7) 0.040(3) Uani 1 1 d . . . . .
C2B C -0.0700(18) 0.5876(8) 0.3504(7) 0.043(3) Uani 1 1 d . . . . .
C3B C 0.0139(13) 0.6278(6) 0.2987(5) 0.029(2) Uani 1 1 d . U . . .
C4B C 0.0179(16) 0.7185(7) 0.3074(6) 0.040(3) Uani 1 1 d . . . . .
C5B C -0.0616(17) 0.7730(7) 0.3626(6) 0.043(3) Uani 1 1 d . . . . .
C6B C -0.1480(16) 0.7326(7) 0.4099(6) 0.035(3) Uani 1 1 d . . . . .
C7B C -0.0337(16) 0.8662(6) 0.3696(6) 0.035(3) Uani 1 1 d . . . . .
C8B C -0.0696(16) 0.9214(7) 0.3218(6) 0.042(3) Uani 1 1 d . . . . .
C9B C -0.1712(15) 0.9012(8) 0.2565(5) 0.039(3) Uani 1 1 d . . . . .
H9BA H -0.182375 0.838825 0.245177 0.059 Uiso 1 1 calc R U . . .
H9BB H -0.112149 0.924755 0.220542 0.059 Uiso 1 1 calc R U . . .
H9BC H -0.285948 0.926579 0.260746 0.059 Uiso 1 1 calc R U . . .
C10B C 0.0595(15) 0.9114(7) 0.4295(6) 0.037(3) Uani 1 1 d . . . . .
H10B H 0.095554 0.884463 0.467749 0.045 Uiso 1 1 calc R U . . .
C11B C 0.0891(17) 0.9956(7) 0.4250(7) 0.044(3) Uani 1 1 d . . . . .
C12B C 0.1636(19) 1.0621(8) 0.4761(7) 0.050(3) Uani 1 1 d . . . . .
H12G H 0.085200 1.073635 0.513289 0.075 Uiso 1 1 calc R U . . .
H12H H 0.181005 1.114632 0.455621 0.075 Uiso 1 1 calc R U . . .
H12I H 0.274583 1.042532 0.493708 0.075 Uiso 1 1 calc R U . . .
C13B C -0.2180(17) 0.7893(8) 0.5320(7) 0.051(3) Uani 1 1 d . . . . .
C14B C -0.344(2) 0.8367(9) 0.5681(7) 0.062(4) Uani 1 1 d . . . . .
C15B C -0.358(2) 0.8605(12) 0.6451(7) 0.085(5) Uani 1 1 d . . . . .
H15G H -0.457553 0.831359 0.660062 0.127 Uiso 1 1 calc R U . . .
H15H H -0.371032 0.922689 0.655586 0.127 Uiso 1 1 calc R U . . .
H15I H -0.252658 0.842594 0.668536 0.127 Uiso 1 1 calc R U . . .
C16B C -0.059(2) 0.7548(8) 0.5634(5) 0.060(3) Uani 1 1 d . . . . .
C17B C -0.3968(16) 0.8248(7) 0.4440(6) 0.043(3) Uani 1 1 d . . . . .
C18B C -0.4849(16) 0.8353(8) 0.3763(6) 0.047(3) Uani 1 1 d . . . . .
H18G H -0.455806 0.891662 0.363833 0.070 Uiso 1 1 calc R U . . .
H18H H -0.609931 0.830769 0.379534 0.070 Uiso 1 1 calc R U . . .
H18I H -0.445996 0.790327 0.341696 0.070 Uiso 1 1 calc R U . . .
S1C S 0.3029(4) 0.90408(19) 0.21983(16) 0.0461(8) Uani 1 1 d . . . . .
S2C S 0.6695(4) 1.0729(2) 0.00712(18) 0.0490(8) Uani 1 1 d . . . . .
S3C S 0.9397(6) 0.6839(2) -0.0948(2) 0.0722(12) Uani 1 1 d . . . . .
S4C S 0.4894(4) 0.54847(17) 0.09356(15) 0.0430(7) Uani 1 1 d . . . . .
O1C O 0.3199(15) 0.7585(6) -0.0551(5) 0.073(3) Uani 1 1 d . . . . .
H1C H 0.317204 0.772158 -0.094487 0.110 Uiso 1 1 calc R U . . .
O2C O 0.3785(15) 0.6322(6) -0.1125(5) 0.078(3) Uani 1 1 d . . . . .
N1C N 0.3894(13) 0.9830(6) 0.1859(5) 0.040(2) Uani 1 1 d . . . . .
N2C N 0.3689(13) 0.8210(6) 0.1698(5) 0.044(2) Uani 1 1 d . . . . .
N3C N 0.5745(14) 1.0666(6) 0.0759(6) 0.046(3) Uani 1 1 d . . . . .
N4C N 0.7069(14) 0.9711(7) -0.0171(6) 0.052(3) Uani 1 1 d . . . . .
C1C C 0.4644(16) 0.8504(7) 0.1235(6) 0.038(2) Uani 1 1 d . . . . .
C2C C 0.4756(18) 0.9437(7) 0.1303(6) 0.043(3) Uani 1 1 d . . . . .
C3C C 0.5574(16) 0.9826(7) 0.0823(6) 0.038(3) Uani 1 1 d . . . . .
C4C C 0.6333(16) 0.9275(7) 0.0292(6) 0.034(3) Uani 1 1 d . . . . .
C5C C 0.6377(16) 0.8322(8) 0.0254(6) 0.044(3) Uani 1 1 d . . . . .
C6C C 0.5467(15) 0.7976(6) 0.0720(6) 0.038(3) Uani 1 1 d . . . . .
C7C C 0.7338(18) 0.7844(8) -0.0313(6) 0.047(3) Uani 1 1 d . . . . .
C8C C 0.874(2) 0.7328(8) -0.0181(7) 0.058(4) Uani 1 1 d . . . . .
C9C C 0.9554(19) 0.7276(13) 0.0503(9) 0.085(5) Uani 1 1 d . . . . .
H9CA H 0.891862 0.686157 0.072557 0.128 Uiso 1 1 calc R U . . .
H9CB H 0.952331 0.784144 0.077496 0.128 Uiso 1 1 calc R U . . .
H9CC H 1.075237 0.709167 0.045985 0.128 Uiso 1 1 calc R U . . .
C10C C 0.684(2) 0.7871(11) -0.1013(7) 0.075(5) Uani 1 1 d . . . . .
H10C H 0.594075 0.820722 -0.117961 0.090 Uiso 1 1 calc R U . . .
C11C C 0.793(3) 0.7302(11) -0.1415(8) 0.094(6) Uani 1 1 d . . . . .
C12C C 0.797(3) 0.7018(17) -0.2208(9) 0.132(9) Uani 1 1 d . . . . .
H12J H 0.911550 0.680274 -0.232161 0.198 Uiso 1 1 calc R U . . .
H12K H 0.770168 0.751220 -0.244740 0.198 Uiso 1 1 calc R U . . .
H12L H 0.710902 0.656502 -0.234402 0.198 Uiso 1 1 calc R U . . .
C13C C 0.4324(16) 0.6517(7) 0.0068(6) 0.043(3) Uani 1 1 d . . . . .
C14C C 0.4067(15) 0.5677(7) 0.0152(6) 0.037(3) Uani 1 1 d . U . . .
C15C C 0.3192(19) 0.4960(8) -0.0302(7) 0.053(4) Uani 1 1 d . . . . .
H15J H 0.255000 0.519119 -0.067247 0.080 Uiso 1 1 calc R U . . .
H15K H 0.239555 0.466465 -0.004193 0.080 Uiso 1 1 calc R U . . .
H15L H 0.405775 0.455486 -0.048960 0.080 Uiso 1 1 calc R U . . .
C16C C 0.378(2) 0.6792(8) -0.0561(9) 0.078(4) Uani 1 1 d . . . . .
C17C C 0.5587(15) 0.6555(6) 0.1165(6) 0.034(2) Uani 1 1 d . . . . .
C18C C 0.6510(18) 0.6783(8) 0.1841(6) 0.046(3) Uani 1 1 d . . . . .
H18J H 0.707406 0.734274 0.185668 0.069 Uiso 1 1 calc R U . . .
H18K H 0.737847 0.634669 0.190967 0.069 Uiso 1 1 calc R U . . .
H18L H 0.568033 0.680779 0.219852 0.069 Uiso 1 1 calc R U . . .
C021 C 0.5165(15) 0.7004(7) 0.0645(6) 0.034(2) Uani 1 1 d . U . . .

loop_
_atom_site_aniso_label
_atom_site_aniso_U_11
_atom_site_aniso_U_22
_atom_site_aniso_U_33
_atom_site_aniso_U_23
_atom_site_aniso_U_13
_atom_site_aniso_U_12
S1 0.059(2) 0.0248(15) 0.076(2) 0.0002(15) -0.0061(18) -0.0005(15)
S2 0.0579(19) 0.0344(15) 0.0551(19) 0.0135(14) 0.0074(15) -0.0067(15)
S3 0.0444(16) 0.0277(14) 0.0582(18) 0.0112(13) 0.0047(14) 0.0015(14)
S4 0.062(2) 0.0460(16) 0.079(2) 0.0103(15) 0.0196(17) -0.0047(16)
O1 0.058(5) 0.060(5) 0.060(5) -0.001(4) 0.001(4) -0.015(4)
O2 0.183(15) 0.205(15) 0.058(6) -0.062(8) 0.033(8) -0.141(13)
N1 0.051(6) 0.023(5) 0.094(9) 0.016(5) -0.010(6) 0.008(5)
N2 0.063(7) 0.034(6) 0.057(7) -0.006(5) -0.007(6) 0.009(6)
N3 0.074(8) 0.033(5) 0.051(6) 0.014(5) 0.002(6) -0.004(6)
N4 0.042(5) 0.033(5) 0.049(6) 0.011(4) 0.005(5) -0.001(5)
C1E 0.036(6) 0.041(6) 0.038(6) 0.011(5) -0.005(5) -0.017(5)
C2 0.059(8) 0.028(6) 0.062(8) 0.015(6) -0.010(6) -0.019(6)
C3 0.042(7) 0.026(6) 0.089(9) 0.015(6) 0.013(7) -0.010(6)
C4 0.034(6) 0.030(6) 0.050(7) -0.007(5) 0.012(5) -0.002(5)
C5 0.038(6) 0.020(5) 0.059(7) 0.003(5) 0.008(6) -0.007(5)
C6 0.034(6) 0.034(6) 0.051(7) 0.025(5) -0.019(5) -0.026(5)
C7 0.038(6) 0.025(5) 0.055(7) 0.008(5) 0.004(5) -0.003(5)
C8 0.041(6) 0.023(5) 0.034(6) -0.003(4) 0.012(5) -0.004(5)
C9 0.042(6) 0.032(6) 0.054(8) 0.000(5) -0.017(6) 0.010(5)
C10 0.043(6) 0.034(6) 0.047(6) 0.016(5) -0.001(5) 0.007(5)
C11 0.040(4) 0.032(4) 0.052(4) 0.011(4) 0.004(4) -0.009(4)
C12 0.080(10) 0.046(8) 0.086(11) 0.018(7) 0.000(9) 0.020(8)
C13 0.057(8) 0.040(6) 0.074(9) 0.006(6) 0.002(7) -0.012(6)
C14 0.091(11) 0.070(10) 0.067(9) 0.011(8) 0.022(8) -0.002(9)
C15 0.119(16) 0.147(18) 0.058(10) -0.011(10) 0.026(10) -0.049(15)
C16 0.083(10) 0.075(9) 0.056(8) 0.012(7) -0.037(8) -0.036(8)
C17 0.041(6) 0.035(6) 0.063(8) 0.014(5) 0.014(6) 0.001(5)
C18 0.064(9) 0.056(8) 0.076(9) 0.002(7) 0.002(8) 0.006(7)
C19 0.043(6) 0.028(5) 0.054(7) 0.006(5) 0.009(6) 0.004(5)
S1A 0.062(2) 0.0340(16) 0.060(2) 0.0139(14) 0.0069(16) -0.0043(15)
S2A 0.0482(18) 0.0304(16) 0.076(2) 0.0019(15) -0.0010(16) 0.0006(14)
S3A 0.091(3) 0.0470(18) 0.087(3) 0.0046(17) 0.038(2) -0.0151(19)
S4A 0.0486(17) 0.0271(14) 0.0534(17) 0.0061(12) 0.0029(14) -0.0008(14)
O1A 0.064(6) 0.044(4) 0.094(7) 0.020(4) -0.006(5) -0.019(4)
O2A 0.094(7) 0.070(6) 0.076(6) 0.017(5) 0.001(6) -0.044(6)
N1A 0.040(5) 0.023(5) 0.063(6) 0.014(4) -0.002(5) -0.013(4)
N2A 0.048(6) 0.023(5) 0.059(6) 0.007(4) 0.007(5) -0.007(5)
N3A 0.039(6) 0.035(6) 0.062(7) 0.000(5) -0.005(5) -0.008(5)
N4A 0.039(5) 0.027(5) 0.091(8) 0.016(6) 0.011(5) 0.000(5)
C1A 0.040(6) 0.021(5) 0.051(7) 0.007(5) -0.004(5) 0.003(5)
C1B 0.040(6) 0.025(6) 0.048(7) 0.009(5) 0.003(5) -0.007(5)
C2A 0.039(7) 0.034(6) 0.050(7) 0.018(5) -0.013(6) -0.005(6)
C3A 0.034(4) 0.016(4) 0.040(4) -0.001(3) -0.008(4) 0.002(3)
C4A 0.050(7) 0.026(6) 0.048(7) 0.004(5) -0.012(6) 0.002(6)
C5A 0.051(7) 0.029(6) 0.050(7) -0.006(5) 0.017(6) 0.015(5)
C6A 0.068(9) 0.025(6) 0.043(7) 0.011(5) -0.007(6) 0.009(6)
C7A 0.046(8) 0.038(7) 0.070(9) 0.011(6) 0.009(7) -0.003(6)
C8A 0.065(9) 0.020(5) 0.074(9) -0.005(5) 0.014(7) 0.008(6)
C9A 0.040(7) 0.058(8) 0.063(8) -0.015(6) 0.008(6) -0.029(6)
C10A 0.084(11) 0.080(10) 0.029(7) -0.011(7) 0.011(7) -0.004(9)
C11A 0.091(12) 0.074(10) 0.060(9) -0.005(8) 0.023(8) -0.012(9)
C12A 0.119(15) 0.108(14) 0.069(10) 0.020(10) 0.038(10) 0.021(12)
C13A 0.060(8) 0.036(6) 0.044(7) 0.001(5) 0.005(6) -0.026(6)
C14A 0.043(6) 0.023(5) 0.089(9) 0.018(5) 0.028(6) 0.003(5)
C15A 0.040(6) 0.035(6) 0.052(7) 0.022(5) 0.006(5) -0.006(5)
C16A 0.054(7) 0.063(8) 0.065(8) 0.024(7) 0.010(6) -0.014(6)
C17A 0.037(6) 0.018(5) 0.060(7) 0.007(5) 0.008(5) -0.009(5)
C18A 0.087(10) 0.030(6) 0.040(7) 0.007(5) -0.013(7) -0.010(7)
S1B 0.0524(19) 0.0288(16) 0.070(2) 0.0181(15) 0.0006(16) -0.0047(15)
S2B 0.0561(18) 0.0312(15) 0.057(2) 0.0017(14) 0.0118(15) 0.0030(15)
S3B 0.0467(16) 0.0232(13) 0.0575(17) 0.0064(12) -0.0009(15) -0.0061(13)
S4B 0.0578(18) 0.0426(16) 0.0670(19) 0.0088(14) 0.0199(16) 0.0067(14)
O1B 0.056(5) 0.076(6) 0.043(4) 0.011(4) -0.001(4) 0.020(4)
O2B 0.113(10) 0.207(16) 0.068(7) 0.053(8) 0.034(7) 0.069(11)
N1B 0.039(5) 0.029(5) 0.049(6) 0.011(4) -0.018(4) -0.006(4)
N2B 0.040(5) 0.029(5) 0.051(6) 0.016(5) -0.001(4) -0.018(4)
N3B 0.061(7) 0.028(5) 0.047(6) 0.001(4) -0.001(5) 0.003(5)
N4B 0.051(6) 0.019(4) 0.051(6) -0.013(4) 0.004(5) 0.002(4)
C1 0.052(7) 0.028(5) 0.043(7) 0.009(5) 0.004(5) -0.005(6)
C1D 0.014(5) 0.037(6) 0.073(8) 0.026(6) 0.003(5) -0.010(5)
C2B 0.049(7) 0.026(6) 0.052(7) -0.002(5) -0.003(6) -0.003(6)
C3B 0.025(4) 0.022(4) 0.041(4) 0.009(3) -0.005(3) 0.000(3)
C4B 0.040(7) 0.027(5) 0.053(7) 0.009(5) -0.015(6) 0.002(5)
C5B 0.051(8) 0.032(6) 0.047(7) 0.016(5) 0.002(6) 0.018(6)
C6B 0.042(6) 0.020(5) 0.041(6) -0.002(4) 0.005(5) -0.005(5)
C7B 0.042(6) 0.016(5) 0.045(6) -0.002(4) 0.000(5) 0.002(4)
C8B 0.042(7) 0.031(6) 0.052(7) 0.001(5) 0.017(6) 0.004(5)
C9B 0.042(6) 0.037(6) 0.038(6) 0.000(5) -0.004(5) -0.006(5)
C10B 0.032(6) 0.034(6) 0.042(6) -0.006(5) -0.012(5) -0.004(5)
C11B 0.039(6) 0.022(5) 0.069(7) -0.007(5) 0.013(6) -0.002(5)
C12B 0.063(8) 0.037(7) 0.049(7) 0.002(5) 0.000(6) -0.018(6)
C13B 0.047(7) 0.033(6) 0.078(9) 0.024(6) 0.002(6) 0.001(5)
C14B 0.079(10) 0.049(7) 0.061(8) 0.012(6) 0.025(7) 0.020(7)
C15B 0.100(12) 0.103(12) 0.047(8) -0.018(8) 0.022(8) 0.031(10)
C16B 0.096(11) 0.053(7) 0.031(6) 0.004(5) 0.010(7) 0.001(7)
C17B 0.045(7) 0.027(5) 0.059(7) 0.000(5) 0.026(6) -0.006(5)
C18B 0.044(7) 0.046(7) 0.056(7) 0.032(6) 0.004(6) 0.013(6)
S1C 0.0567(19) 0.0314(15) 0.0493(18) -0.0011(13) 0.0092(15) -0.0030(14)
S2C 0.0497(18) 0.0322(16) 0.067(2) 0.0143(15) -0.0015(16) -0.0067(15)
S3C 0.091(3) 0.0456(18) 0.086(3) 0.0141(17) 0.045(2) 0.0193(19)
S4C 0.0432(16) 0.0275(13) 0.0588(18) 0.0062(13) 0.0049(14) -0.0021(13)
O1C 0.088(7) 0.044(5) 0.085(7) 0.004(4) -0.005(6) 0.013(5)
O2C 0.105(8) 0.068(6) 0.061(6) 0.005(5) -0.002(6) -0.003(6)
N1C 0.042(5) 0.023(4) 0.055(6) 0.000(4) 0.008(5) 0.010(4)
N2C 0.048(6) 0.029(5) 0.059(6) 0.017(4) 0.019(5) -0.011(4)
N3C 0.052(6) 0.020(5) 0.066(7) 0.004(4) 0.016(5) -0.003(5)
N4C 0.049(6) 0.035(6) 0.074(8) 0.014(6) 0.001(5) 0.006(5)
C1C 0.042(6) 0.023(5) 0.047(6) 0.002(4) 0.004(5) -0.002(5)
C2C 0.065(8) 0.026(5) 0.037(6) 0.003(4) 0.001(6) -0.003(6)
C3C 0.042(6) 0.024(5) 0.049(7) 0.016(5) -0.007(6) -0.006(5)
C4C 0.048(6) 0.019(5) 0.034(6) 0.002(4) 0.002(5) 0.000(5)
C5C 0.033(6) 0.042(7) 0.059(8) 0.011(6) 0.004(6) 0.005(6)
C6C 0.036(6) 0.018(5) 0.058(7) 0.004(5) -0.001(5) -0.011(5)
C7C 0.062(8) 0.033(6) 0.043(7) -0.007(5) 0.009(6) 0.015(6)
C8C 0.084(10) 0.039(7) 0.057(8) 0.031(6) 0.008(7) 0.017(7)
C9C 0.034(7) 0.097(13) 0.131(14) 0.041(11) 0.011(9) 0.008(8)
C10C 0.088(11) 0.088(11) 0.055(9) 0.028(8) 0.015(8) 0.022(9)
C11C 0.144(17) 0.077(11) 0.064(9) 0.002(8) 0.067(11) -0.008(11)
C12C 0.16(2) 0.19(2) 0.064(11) 0.055(13) -0.010(12) 0.008(18)
C13C 0.043(6) 0.024(5) 0.064(7) 0.014(5) 0.012(6) -0.001(5)
C14C 0.034(4) 0.029(4) 0.049(4) 0.006(4) 0.000(4) -0.004(4)
C15C 0.067(8) 0.032(6) 0.056(8) -0.019(5) 0.018(7) -0.006(6)
C16C 0.071(9) 0.042(7) 0.118(13) -0.013(8) 0.014(9) 0.019(7)
C17C 0.035(6) 0.017(5) 0.049(7) 0.002(4) 0.004(5) 0.005(5)
C18C 0.062(8) 0.032(6) 0.045(7) 0.016(5) -0.009(6) 0.005(6)
C021 0.033(4) 0.022(4) 0.045(4) 0.000(3) 0.001(4) -0.002(4)

loop_
_atom_type_symbol
_atom_type_description
_atom_type_scat_dispersion_real
_atom_type_scat_dispersion_imag
_atom_type_scat_source
C C 0.0137 0.0067 'International Tables Vol C Tables 4.2.6.8 and 6.1.1.4'
H H 0.0000 0.0000 'International Tables Vol C Tables 4.2.6.8 and 6.1.1.4'
N N 0.0241 0.0134 'International Tables Vol C Tables 4.2.6.8 and 6.1.1.4'
O O 0.0389 0.0241 'International Tables Vol C Tables 4.2.6.8 and 6.1.1.4'
S S 0.2925 0.4295 'International Tables Vol C Tables 4.2.6.8 and 6.1.1.4'

loop_
_geom_angle_atom_site_label_1
_geom_angle_atom_site_label_2
_geom_angle_atom_site_label_3
_geom_angle
_geom_angle_site_symmetry_1
_geom_angle_site_symmetry_3
_geom_angle_publ_flag
N2 S1 N1 99.7(6) . . ?
N4 S2 N3 100.8(5) . . ?
C19 S3 C11 92.8(6) . . ?
C14 S4 C17 92.7(7) . . ?
C16 O2 H2 109.5 . . ?
C2 N1 S1 106.7(10) . . ?
C4 N2 S1 107.2(9) . . ?
C3 N3 S2 106.0(8) . . ?
C1E N4 S2 104.8(7) . . ?
N4 C1E C5 119.6(10) . . ?
C3 C1E N4 113.7(10) . . ?
C3 C1E C5 126.3(12) . . ?
N1 C2 C3 129.0(12) . . ?
N1 C2 C4 113.5(13) . . ?
C3 C2 C4 117.3(11) . . ?
N3 C3 C1E 114.6(12) . . ?
N3 C3 C2 127.2(11) . . ?
C1E C3 C2 118.1(11) . . ?
N2 C4 C2 112.8(12) . . ?
N2 C4 C6 123.6(12) . . ?
C2 C4 C6 123.6(11) . . ?
C1E C5 C7 120.2(11) . . ?
C6 C5 C1E 114.6(10) . . ?
C6 C5 C7 125.2(10) . . ?
C4 C6 C8 119.8(11) . . ?
C5 C6 C4 119.3(10) . . ?
C5 C6 C8 120.8(9) . . ?
C10 C7 C5 119.1(10) . . ?
C19 C7 C5 129.9(11) . . ?
C19 C7 C10 110.6(10) . . ?
C13 C8 C6 127.1(10) . . ?
C13 C8 C17 115.0(11) . . ?
C17 C8 C6 117.1(10) . . ?
H9A C9 H9B 109.5 . . ?
H9A C9 H9C 109.5 . . ?
H9B C9 H9C 109.5 . . ?
C19 C9 H9A 109.5 . . ?
C19 C9 H9B 109.5 . . ?
C19 C9 H9C 109.5 . . ?
C7 C10 H10 123.6 . . ?
C11 C10 C7 112.9(11) . . ?
C11 C10 H10 123.6 . . ?
C10 C11 S3 111.2(9) . . ?
C10 C11 C12 127.1(12) . . ?
C12 C11 S3 121.7(10) . . ?
C11 C12 H12A 109.5 . . ?
C11 C12 H12B 109.5 . . ?
C11 C12 H12C 109.5 . . ?
H12A C12 H12B 109.5 . . ?
H12A C12 H12C 109.5 . . ?
H12B C12 H12C 109.5 . . ?
C8 C13 C14 111.1(13) . . ?
C8 C13 C16 128.2(13) . . ?
C14 C13 C16 120.5(14) . . ?
C13 C14 S4 112.2(12) . . ?
C13 C14 C15 130.1(16) . . ?
C15 C14 S4 117.4(13) . . ?
C14 C15 H15A 109.5 . . ?
C14 C15 H15B 109.5 . . ?
C14 C15 H15C 109.5 . . ?
H15A C15 H15B 109.5 . . ?
H15A C15 H15C 109.5 . . ?
H15B C15 H15C 109.5 . . ?
O1 C16 O2 124.2(13) . . ?
O1 C16 C13 113.0(13) . . ?
O2 C16 C13 122.3(16) . . ?
C8 C17 S4 109.0(9) . . ?
C8 C17 C18 131.4(11) . . ?
C18 C17 S4 119.7(10) . . ?
C17 C18 H18A 109.5 . . ?
C17 C18 H18B 109.5 . . ?
C17 C18 H18C 109.5 . . ?
H18A C18 H18B 109.5 . . ?
H18A C18 H18C 109.5 . . ?
H18B C18 H18C 109.5 . . ?
C7 C19 S3 112.5(9) . . ?
C7 C19 C9 124.3(10) . . ?
C9 C19 S3 123.1(9) . . ?
N1A S1A N2A 98.6(5) . . ?
N3A S2A N4A 101.3(6) . . ?
C11A S3A C8A 94.4(7) . . ?
C14A S4A C17A 93.5(5) . . ?
C16A O1A H1A 109.5 . . ?
C2A N1A S1A 107.7(7) . . ?
C1A N2A S1A 108.6(8) . . ?
C3A N3A S2A 105.9(9) . . ?
C4A N4A S2A 105.8(9) . . ?
N2A C1A C2A 112.4(10) . . ?
N2A C1A C6A 127.7(10) . . ?
C6A C1A C2A 119.9(10) . . ?
C13A C1B C6A 123.8(10) . . ?
C17A C1B C6A 120.7(10) . . ?
C17A C1B C13A 115.5(11) . . ?
N1A C2A C1A 112.8(11) . . ?
N1A C2A C3A 127.4(10) . . ?
C3A C2A C1A 119.5(10) . . ?
N3A C3A C2A 127.9(11) . . ?
N3A C3A C4A 114.4(11) . . ?
C2A C3A C4A 117.6(10) . . ?
N4A C4A C3A 112.6(11) . . ?
N4A C4A C5A 123.4(11) . . ?
C3A C4A C5A 124.0(12) . . ?
C6A C5A C4A 114.8(11) . . ?
C6A C5A C7A 127.5(11) . . ?
C7A C5A C4A 117.8(10) . . ?
C1A C6A C1B 116.2(11) . . ?
C5A C6A C1A 123.8(10) . . ?
C5A C6A C1B 119.8(10) . . ?
C5A C7A C10A 125.1(13) . . ?
C8A C7A C5A 123.2(13) . . ?
C8A C7A C10A 111.7(13) . . ?
C7A C8A S3A 109.8(11) . . ?
C7A C8A C9A 127.3(13) . . ?
C9A C8A S3A 122.9(10) . . ?
C8A C9A H9AA 109.5 . . ?
C8A C9A H9AB 109.5 . . ?
C8A C9A H9AC 109.5 . . ?
H9AA C9A H9AB 109.5 . . ?
H9AA C9A H9AC 109.5 . . ?
H9AB C9A H9AC 109.5 . . ?
C7A C10A H10A 122.8 . . ?
C11A C10A C7A 114.4(15) . . ?
C11A C10A H10A 122.8 . . ?
C10A C11A S3A 109.6(12) . . ?
C10A C11A C12A 130.7(17) . . ?
C12A C11A S3A 119.3(13) . . ?
C11A C12A H12D 109.5 . . ?
C11A C12A H12E 109.5 . . ?
C11A C12A H12F 109.5 . . ?
H12D C12A H12E 109.5 . . ?
H12D C12A H12F 109.5 . . ?
H12E C12A H12F 109.5 . . ?
C1B C13A C16A 127.1(12) . . ?
C14A C13A C1B 112.8(11) . . ?
C14A C13A C16A 119.5(11) . . ?
C13A C14A S4A 109.6(9) . . ?
C13A C14A C15A 130.2(13) . . ?
C15A C14A S4A 120.1(9) . . ?
C14A C15A H15D 109.5 . . ?
C14A C15A H15E 109.5 . . ?
C14A C15A H15F 109.5 . . ?
H15D C15A H15E 109.5 . . ?
H15D C15A H15F 109.5 . . ?
H15E C15A H15F 109.5 . . ?
O1A C16A C13A 114.2(10) . . ?
O2A C16A O1A 118.3(12) . . ?
O2A C16A C13A 126.0(11) . . ?
C1B C17A S4A 108.5(9) . . ?
C1B C17A C18A 135.1(11) . . ?
C18A C17A S4A 116.3(8) . . ?
C17A C18A H18D 109.5 . . ?
C17A C18A H18E 109.5 . . ?
C17A C18A H18F 109.5 . . ?
H18D C18A H18E 109.5 . . ?
H18D C18A H18F 109.5 . . ?
H18E C18A H18F 109.5 . . ?
N2B S1B N1B 101.9(5) . . ?
N3B S2B N4B 98.6(5) . . ?
C8B S3B C11B 93.0(6) . . ?
C14B S4B C17B 92.2(7) . . ?
C16B O2B H2B 109.5 . . ?
C2B N1B S1B 103.8(10) . . ?
C1D N2B S1B 103.6(9) . . ?
C3B N3B S2B 108.7(7) . . ?
C4B N4B S2B 106.8(8) . . ?
C13B C1 C6B 126.1(11) . . ?
C17B C1 C6B 122.8(11) . . ?
C17B C1 C13B 110.9(12) . . ?
N2B C1D C6B 119.6(12) . . ?
C2B C1D N2B 114.2(11) . . ?
C2B C1D C6B 126.1(10) . . ?
N1B C2B C1D 116.4(12) . . ?
N1B C2B C3B 124.9(12) . . ?
C1D C2B C3B 118.4(11) . . ?
N3B C3B C2B 128.3(10) . . ?
N3B C3B C4B 115.1(10) . . ?
C4B C3B C2B 116.4(11) . . ?
N4B C4B C3B 110.8(11) . . ?
N4B C4B C5B 124.5(10) . . ?
C3B C4B C5B 124.6(10) . . ?
C4B C5B C7B 119.1(10) . . ?
C6B C5B C4B 117.8(10) . . ?
C6B C5B C7B 122.9(11) . . ?
C1 C6B C1D 122.8(10) . . ?
C5B C6B C1 120.3(9) . . ?
C5B C6B C1D 116.6(10) . . ?
C8B C7B C5B 128.0(10) . . ?
C8B C7B C10B 110.7(9) . . ?
C10B C7B C5B 121.0(10) . . ?
C7B C8B S3B 112.8(9) . . ?
C7B C8B C9B 126.8(10) . . ?
C9B C8B S3B 120.3(9) . . ?
C8B C9B H9BA 109.5 . . ?
C8B C9B H9BB 109.5 . . ?
C8B C9B H9BC 109.5 . . ?
H9BA C9B H9BB 109.5 . . ?
H9BA C9B H9BC 109.5 . . ?
H9BB C9B H9BC 109.5 . . ?
C7B C10B H10B 123.2 . . ?
C11B C10B C7B 113.5(10) . . ?
C11B C10B H10B 123.2 . . ?
C10B C11B S3B 110.1(9) . . ?
C10B C11B C12B 129.2(12) . . ?
C12B C11B S3B 120.5(9) . . ?
C11B C12B H12G 109.5 . . ?
C11B C12B H12H 109.5 . . ?
C11B C12B H12I 109.5 . . ?
H12G C12B H12H 109.5 . . ?
H12G C12B H12I 109.5 . . ?
H12H C12B H12I 109.5 . . ?
C1 C13B C16B 121.9(12) . . ?
C14B C13B C1 113.2(12) . . ?
C14B C13B C16B 124.7(13) . . ?
C13B C14B S4B 111.2(10) . . ?
C13B C14B C15B 129.7(14) . . ?
C15B C14B S4B 119.2(11) . . ?
C14B C15B H15G 109.5 . . ?
C14B C15B H15H 109.5 . . ?
C14B C15B H15I 109.5 . . ?
H15G C15B H15H 109.5 . . ?
H15G C15B H15I 109.5 . . ?
H15H C15B H15I 109.5 . . ?
O1B C16B O2B 122.9(14) . . ?
O1B C16B C13B 121.8(10) . . ?
O2B C16B C13B 115.0(13) . . ?
C1 C17B S4B 112.4(10) . . ?
C1 C17B C18B 131.4(11) . . ?
C18B C17B S4B 116.1(9) . . ?
C17B C18B H18G 109.5 . . ?
C17B C18B H18H 109.5 . . ?
C17B C18B H18I 109.5 . . ?
H18G C18B H18H 109.5 . . ?
H18G C18B H18I 109.5 . . ?
H18H C18B H18I 109.5 . . ?
N2C S1C N1C 101.0(5) . . ?
N3C S2C N4C 100.4(6) . . ?
C11C S3C C8C 95.5(7) . . ?
C14C S4C C17C 93.3(5) . . ?
C16C O1C H1C 109.5 . . ?
C2C N1C S1C 105.4(7) . . ?
C1C N2C S1C 107.4(7) . . ?
C3C N3C S2C 107.6(9) . . ?
C4C N4C S2C 105.8(9) . . ?
N2C C1C C2C 113.7(10) . . ?
N2C C1C C6C 124.2(10) . . ?
C6C C1C C2C 122.1(10) . . ?
N1C C2C C1C 112.4(10) . . ?
C3C C2C N1C 127.9(11) . . ?
C3C C2C C1C 119.6(11) . . ?
N3C C3C C2C 130.0(13) . . ?
N3C C3C C4C 113.0(10) . . ?
C2C C3C C4C 117.0(10) . . ?
N4C C4C C3C 113.1(10) . . ?
N4C C4C C5C 123.0(11) . . ?
C3C C4C C5C 123.8(10) . . ?
C4C C5C C7C 116.8(10) . . ?
C6C C5C C4C 116.1(11) . . ?
C6C C5C C7C 127.0(11) . . ?
C1C C6C C021 119.0(9) . . ?
C5C C6C C1C 121.0(10) . . ?
C5C C6C C021 119.7(11) . . ?
C8C C7C C5C 121.0(11) . . ?
C8C C7C C10C 116.5(12) . . ?
C10C C7C C5C 122.4(12) . . ?
C7C C8C S3C 107.3(9) . . ?
C7C C8C C9C 124.7(13) . . ?
C9C C8C S3C 127.9(12) . . ?
C8C C9C H9CA 109.5 . . ?
C8C C9C H9CB 109.5 . . ?
C8C C9C H9CC 109.5 . . ?
H9CA C9C H9CB 109.5 . . ?
H9CA C9C H9CC 109.5 . . ?
H9CB C9C H9CC 109.5 . . ?
C7C C10C H10C 126.0 . . ?
C11C C10C C7C 108.0(15) . . ?
C11C C10C H10C 126.0 . . ?
C10C C11C S3C 112.5(12) . . ?
C10C C11C C12C 132(2) . . ?
C12C C11C S3C 115.2(15) . . ?
C11C C12C H12J 109.5 . . ?
C11C C12C H12K 109.5 . . ?
C11C C12C H12L 109.5 . . ?
H12J C12C H12K 109.5 . . ?
H12J C12C H12L 109.5 . . ?
H12K C12C H12L 109.5 . . ?
C14C C13C C16C 118.4(12) . . ?
C14C C13C C021 113.1(10) . . ?
C16C C13C C021 128.4(10) . . ?
C13C C14C S4C 110.2(9) . . ?
C13C C14C C15C 131.0(11) . . ?
C15C C14C S4C 118.8(9) . . ?
C14C C15C H15J 109.5 . . ?
C14C C15C H15K 109.5 . . ?
C14C C15C H15L 109.5 . . ?
H15J C15C H15K 109.5 . . ?
H15J C15C H15L 109.5 . . ?
H15K C15C H15L 109.5 . . ?
O1C C16C C13C 117.8(13) . . ?
O2C C16C O1C 118.1(15) . . ?
O2C C16C C13C 124.0(12) . . ?
C18C C17C S4C 118.0(7) . . ?
C021 C17C S4C 108.4(8) . . ?
C021 C17C C18C 133.5(10) . . ?
C17C C18C H18J 109.5 . . ?
C17C C18C H18K 109.5 . . ?
C17C C18C H18L 109.5 . . ?
H18J C18C H18K 109.5 . . ?
H18J C18C H18L 109.5 . . ?
H18K C18C H18L 109.5 . . ?
C13C C021 C6C 124.5(9) . . ?
C17C C021 C6C 120.4(10) . . ?
C17C C021 C13C 114.9(9) . . ?

loop_
_geom_bond_atom_site_label_1
_geom_bond_atom_site_label_2
_geom_bond_distance
_geom_bond_site_symmetry_2
_geom_bond_publ_flag
S1 N1 1.639(14) . ?
S1 N2 1.604(12) . ?
S2 N3 1.625(12) . ?
S2 N4 1.620(9) . ?
S3 C11 1.732(13) . ?
S3 C19 1.666(11) . ?
S4 C14 1.698(19) . ?
S4 C17 1.721(12) . ?
O1 C16 1.242(18) . ?
O2 H2 0.8400 . ?
O2 C16 1.281(18) . ?
N1 C2 1.343(15) . ?
N2 C4 1.364(16) . ?
N3 C3 1.363(16) . ?
N4 C1E 1.405(15) . ?
C1E C3 1.367(15) . ?
C1E C5 1.476(14) . ?
C2 C3 1.40(2) . ?
C2 C4 1.415(17) . ?
C4 C6 1.446(15) . ?
C5 C6 1.366(17) . ?
C5 C7 1.490(15) . ?
C6 C8 1.532(14) . ?
C7 C10 1.456(16) . ?
C7 C19 1.381(17) . ?
C8 C13 1.370(18) . ?
C8 C17 1.413(17) . ?
C9 H9A 0.9800 . ?
C9 H9B 0.9800 . ?
C9 H9C 0.9800 . ?
C9 C19 1.553(17) . ?
C10 H10 0.9500 . ?
C10 C11 1.333(16) . ?
C11 C12 1.494(18) . ?
C12 H12A 0.9800 . ?
C12 H12B 0.9800 . ?
C12 H12C 0.9800 . ?
C13 C14 1.40(2) . ?
C13 C16 1.485(18) . ?
C14 C15 1.55(2) . ?
C15 H15A 0.9800 . ?
C15 H15B 0.9800 . ?
C15 H15C 0.9800 . ?
C17 C18 1.551(19) . ?
C18 H18A 0.9800 . ?
C18 H18B 0.9800 . ?
C18 H18C 0.9800 . ?
S1A N1A 1.626(11) . ?
S1A N2A 1.643(9) . ?
S2A N3A 1.622(12) . ?
S2A N4A 1.623(10) . ?
S3A C8A 1.711(14) . ?
S3A C11A 1.710(18) . ?
S4A C14A 1.719(15) . ?
S4A C17A 1.780(11) . ?
O1A H1A 0.8400 . ?
O1A C16A 1.331(14) . ?
O2A C16A 1.279(15) . ?
N1A C2A 1.324(14) . ?
N2A C1A 1.296(15) . ?
N3A C3A 1.334(14) . ?
N4A C4A 1.363(17) . ?
C1A C2A 1.472(14) . ?
C1A C6A 1.435(16) . ?
C1B C6A 1.507(15) . ?
C1B C13A 1.419(17) . ?
C1B C17A 1.351(16) . ?
C2A C3A 1.425(17) . ?
C3A C4A 1.432(17) . ?
C4A C5A 1.511(16) . ?
C5A C6A 1.379(16) . ?
C5A C7A 1.434(18) . ?
C7A C8A 1.38(2) . ?
C7A C10A 1.438(19) . ?
C8A C9A 1.456(18) . ?
C9A H9AA 0.9800 . ?
C9A H9AB 0.9800 . ?
C9A H9AC 0.9800 . ?
C10A H10A 0.9500 . ?
C10A C11A 1.35(2) . ?
C11A C12A 1.52(2) . ?
C12A H12D 0.9800 . ?
C12A H12E 0.9800 . ?
C12A H12F 0.9800 . ?
C13A C14A 1.408(16) . ?
C13A C16A 1.458(18) . ?
C14A C15A 1.478(16) . ?
C15A H15D 0.9800 . ?
C15A H15E 0.9800 . ?
C15A H15F 0.9800 . ?
C17A C18A 1.469(17) . ?
C18A H18D 0.9800 . ?
C18A H18E 0.9800 . ?
C18A H18F 0.9800 . ?
S1B N1B 1.642(11) . ?
S1B N2B 1.631(11) . ?
S2B N3B 1.618(10) . ?
S2B N4B 1.619(9) . ?
S3B C8B 1.685(12) . ?
S3B C11B 1.760(14) . ?
S4B C14B 1.699(15) . ?
S4B C17B 1.728(12) . ?
O1B C16B 1.223(16) . ?
O2B H2B 0.8400 . ?
O2B C16B 1.313(14) . ?
N1B C2B 1.348(15) . ?
N2B C1D 1.391(14) . ?
N3B C3B 1.284(14) . ?
N4B C4B 1.386(15) . ?
C1 C6B 1.448(17) . ?
C1 C13B 1.426(18) . ?
C1 C17B 1.380(18) . ?
C1D C2B 1.369(18) . ?
C1D C6B 1.457(16) . ?
C2B C3B 1.455(16) . ?
C3B C4B 1.414(14) . ?
C4B C5B 1.464(17) . ?
C5B C6B 1.399(16) . ?
C5B C7B 1.469(14) . ?
C7B C8B 1.390(16) . ?
C7B C10B 1.467(15) . ?
C8B C9B 1.487(17) . ?
C9B H9BA 0.9800 . ?
C9B H9BB 0.9800 . ?
C9B H9BC 0.9800 . ?
C10B H10B 0.9500 . ?
C10B C11B 1.359(15) . ?
C11B C12B 1.461(17) . ?
C12B H12G 0.9800 . ?
C12B H12H 0.9800 . ?
C12B H12I 0.9800 . ?
C13B C14B 1.399(19) . ?
C13B C16B 1.492(19) . ?
C14B C15B 1.539(19) . ?
C15B H15G 0.9800 . ?
C15B H15H 0.9800 . ?
C15B H15I 0.9800 . ?
C17B C18B 1.511(17) . ?
C18B H18G 0.9800 . ?
C18B H18H 0.9800 . ?
C18B H18I 0.9800 . ?
S1C N1C 1.646(10) . ?
S1C N2C 1.636(11) . ?
S2C N3C 1.601(11) . ?
S2C N4C 1.641(11) . ?
S3C C8C 1.718(15) . ?
S3C C11C 1.66(2) . ?
S4C C14C 1.723(11) . ?
S4C C17C 1.763(11) . ?
O1C H1C 0.8400 . ?
O1C C16C 1.324(15) . ?
O2C C16C 1.264(17) . ?
N1C C2C 1.397(15) . ?
N2C C1C 1.338(14) . ?
N3C C3C 1.351(14) . ?
N4C C4C 1.364(15) . ?
C1C C2C 1.458(15) . ?
C1C C6C 1.411(16) . ?
C2C C3C 1.378(16) . ?
C3C C4C 1.428(18) . ?
C4C C5C 1.492(16) . ?
C5C C6C 1.360(16) . ?
C5C C7C 1.503(18) . ?
C6C C021 1.533(13) . ?
C7C C8C 1.396(19) . ?
C7C C10C 1.43(2) . ?
C8C C9C 1.49(2) . ?
C9C H9CA 0.9800 . ?
C9C H9CB 0.9800 . ?
C9C H9CC 0.9800 . ?
C10C H10C 0.9500 . ?
C10C C11C 1.43(2) . ?
C11C C12C 1.59(2) . ?
C12C H12J 0.9800 . ?
C12C H12K 0.9800 . ?
C12C H12L 0.9800 . ?
C13C C14C 1.368(14) . ?
C13C C16C 1.42(2) . ?
C13C C021 1.427(16) . ?
C14C C15C 1.493(16) . ?
C15C H15J 0.9800 . ?
C15C H15K 0.9800 . ?
C15C H15L 0.9800 . ?
C17C C18C 1.496(17) . ?
C17C C021 1.356(15) . ?
C18C H18J 0.9800 . ?
C18C H18K 0.9800 . ?
C18C H18L 0.9800 . ?

loop_
_geom_torsion_atom_site_label_1
_geom_torsion_atom_site_label_2
_geom_torsion_atom_site_label_3
_geom_torsion_atom_site_label_4
_geom_torsion
_geom_torsion_site_symmetry_1
_geom_torsion_site_symmetry_2
_geom_torsion_site_symmetry_3
_geom_torsion_site_symmetry_4
_geom_torsion_publ_flag
S1 N1 C2 C3 176.1(13) . . . . ?
S1 N1 C2 C4 0.3(15) . . . . ?
S1 N2 C4 C2 1.4(14) . . . . ?
S1 N2 C4 C6 -177.5(10) . . . . ?
S2 N3 C3 C1E 3.5(14) . . . . ?
S2 N3 C3 C2 -172.6(12) . . . . ?
S2 N4 C1E C3 2.6(12) . . . . ?
S2 N4 C1E C5 176.4(8) . . . . ?
N1 S1 N2 C4 -1.1(10) . . . . ?
N1 C2 C3 N3 3(2) . . . . ?
N1 C2 C3 C1E -172.5(13) . . . . ?
N1 C2 C4 N2 -1.1(17) . . . . ?
N1 C2 C4 C6 177.7(12) . . . . ?
N2 S1 N1 C2 0.5(11) . . . . ?
N2 C4 C6 C5 170.3(12) . . . . ?
N2 C4 C6 C8 -6.2(18) . . . . ?
N3 S2 N4 C1E -0.5(9) . . . . ?
N4 S2 N3 C3 -1.7(10) . . . . ?
N4 C1E C3 N3 -4.1(16) . . . . ?
N4 C1E C3 C2 172.3(11) . . . . ?
N4 C1E C5 C6 -178.7(10) . . . . ?
N4 C1E C5 C7 0.3(16) . . . . ?
C1E C5 C6 C4 9.7(15) . . . . ?
C1E C5 C6 C8 -173.8(10) . . . . ?
C1E C5 C7 C10 -117.7(12) . . . . ?
C1E C5 C7 C19 54.9(19) . . . . ?
C2 C4 C6 C5 -8.4(18) . . . . ?
C2 C4 C6 C8 175.1(12) . . . . ?
C3 C1E C5 C6 -5.6(17) . . . . ?
C3 C1E C5 C7 173.3(12) . . . . ?
C3 C2 C4 N2 -177.4(12) . . . . ?
C3 C2 C4 C6 1.4(19) . . . . ?
C4 C2 C3 N3 179.0(13) . . . . ?
C4 C2 C3 C1E 3.1(19) . . . . ?
C4 C6 C8 C13 58.0(17) . . . . ?
C4 C6 C8 C17 -111.5(12) . . . . ?
C5 C1E C3 N3 -177.5(11) . . . . ?
C5 C1E C3 C2 -1(2) . . . . ?
C5 C6 C8 C13 -118.5(14) . . . . ?
C5 C6 C8 C17 72.1(15) . . . . ?
C5 C7 C10 C11 174.3(11) . . . . ?
C5 C7 C19 S3 -173.4(11) . . . . ?
C5 C7 C19 C9 9(2) . . . . ?
C6 C5 C7 C10 61.1(17) . . . . ?
C6 C5 C7 C19 -126.3(15) . . . . ?
C6 C8 C13 C14 -172.6(13) . . . . ?
C6 C8 C13 C16 14(2) . . . . ?
C6 C8 C17 S4 172.8(8) . . . . ?
C6 C8 C17 C18 -8.5(19) . . . . ?
C7 C5 C6 C4 -169.1(11) . . . . ?
C7 C5 C6 C8 7.4(18) . . . . ?
C7 C10 C11 S3 -0.3(13) . . . . ?
C7 C10 C11 C12 177.2(13) . . . . ?
C8 C13 C14 S4 2.5(17) . . . . ?
C8 C13 C14 C15 177.5(19) . . . . ?
C8 C13 C16 O1 16(2) . . . . ?
C8 C13 C16 O2 -156.7(16) . . . . ?
C10 C7 C19 S3 -0.3(13) . . . . ?
C10 C7 C19 C9 -177.8(11) . . . . ?
C11 S3 C19 C7 0.1(10) . . . . ?
C11 S3 C19 C9 177.7(11) . . . . ?
C13 C8 C17 S4 2.0(14) . . . . ?
C13 C8 C17 C18 -179.3(14) . . . . ?
C14 S4 C17 C8 -0.4(11) . . . . ?
C14 S4 C17 C18 -179.3(12) . . . . ?
C14 C13 C16 O1 -157.6(14) . . . . ?
C14 C13 C16 O2 30(2) . . . . ?
C16 C13 C14 S4 176.9(12) . . . . ?
C16 C13 C14 C15 -8(3) . . . . ?
C17 S4 C14 C13 -1.2(13) . . . . ?
C17 S4 C14 C15 -176.8(15) . . . . ?
C17 C8 C13 C14 -2.9(17) . . . . ?
C17 C8 C13 C16 -176.8(14) . . . . ?
C19 S3 C11 C10 0.1(10) . . . . ?
C19 S3 C11 C12 -177.5(12) . . . . ?
C19 C7 C10 C11 0.4(15) . . . . ?
S1A N1A C2A C1A 1.3(11) . . . . ?
S1A N1A C2A C3A 174.1(9) . . . . ?
S1A N2A C1A C2A -0.9(12) . . . . ?
S1A N2A C1A C6A 179.1(11) . . . . ?
S2A N3A C3A C2A -177.0(10) . . . . ?
S2A N3A C3A C4A 0.5(12) . . . . ?
S2A N4A C4A C3A -0.1(13) . . . . ?
S2A N4A C4A C5A 177.3(10) . . . . ?
N1A S1A N2A C1A 1.5(9) . . . . ?
N1A C2A C3A N3A -0.4(19) . . . . ?
N1A C2A C3A C4A -177.8(11) . . . . ?
N2A S1A N1A C2A -1.6(8) . . . . ?
N2A C1A C2A N1A -0.3(14) . . . . ?
N2A C1A C2A C3A -173.7(10) . . . . ?
N2A C1A C6A C1B 4.1(19) . . . . ?
N2A C1A C6A C5A 178.6(13) . . . . ?
N3A S2A N4A C4A 0.4(10) . . . . ?
N3A C3A C4A N4A -0.3(15) . . . . ?
N3A C3A C4A C5A -177.7(11) . . . . ?
N4A S2A N3A C3A -0.5(9) . . . . ?
N4A C4A C5A C6A -172.6(12) . . . . ?
N4A C4A C5A C7A 7(2) . . . . ?
C1A C2A C3A N3A 172.0(11) . . . . ?
C1A C2A C3A C4A -5.5(15) . . . . ?
C1B C13A C14A S4A -0.4(14) . . . . ?
C1B C13A C14A C15A 177.5(12) . . . . ?
C1B C13A C16A O1A -45.3(18) . . . . ?
C1B C13A C16A O2A 149.3(14) . . . . ?
C2A C1A C6A C1B -175.9(10) . . . . ?
C2A C1A C6A C5A -1.4(19) . . . . ?
C2A C3A C4A N4A 177.5(10) . . . . ?
C2A C3A C4A C5A 0.1(17) . . . . ?
C3A C4A C5A C6A 4.5(18) . . . . ?
C3A C4A C5A C7A -175.6(12) . . . . ?
C4A C5A C6A C1A -3.7(18) . . . . ?
C4A C5A C6A C1B 170.6(11) . . . . ?
C4A C5A C7A C8A 118.5(14) . . . . ?
C4A C5A C7A C10A -62.8(19) . . . . ?
C5A C7A C8A S3A 176.1(10) . . . . ?
C5A C7A C8A C9A -7(2) . . . . ?
C5A C7A C10A C11A -175.6(15) . . . . ?
C6A C1A C2A N1A 179.7(11) . . . . ?
C6A C1A C2A C3A 6.3(16) . . . . ?
C6A C1B C13A C14A -174.6(12) . . . . ?
C6A C1B C13A C16A 14(2) . . . . ?
C6A C1B C17A S4A 174.2(10) . . . . ?
C6A C1B C17A C18A -4(2) . . . . ?
C6A C5A C7A C8A -62(2) . . . . ?
C6A C5A C7A C10A 117.1(17) . . . . ?
C7A C5A C6A C1A 176.4(13) . . . . ?
C7A C5A C6A C1B -9(2) . . . . ?
C7A C10A C11A S3A -2(2) . . . . ?
C7A C10A C11A C12A 170.7(18) . . . . ?
C8A S3A C11A C10A 0.4(15) . . . . ?
C8A S3A C11A C12A -173.3(15) . . . . ?
C8A C7A C10A C11A 3(2) . . . . ?
C10A C7A C8A S3A -2.8(15) . . . . ?
C10A C7A C8A C9A 174.5(14) . . . . ?
C11A S3A C8A C7A 1.4(12) . . . . ?
C11A S3A C8A C9A -175.9(13) . . . . ?
C13A C1B C6A C1A 115.6(13) . . . . ?
C13A C1B C6A C5A -59.1(18) . . . . ?
C13A C1B C17A S4A -2.8(13) . . . . ?
C13A C1B C17A C18A 179.3(14) . . . . ?
C14A S4A C17A C1B 2.1(9) . . . . ?
C14A S4A C17A C18A -179.5(10) . . . . ?
C14A C13A C16A O1A 143.9(12) . . . . ?
C14A C13A C16A O2A -21(2) . . . . ?
C16A C13A C14A S4A 171.6(9) . . . . ?
C16A C13A C14A C15A -10(2) . . . . ?
C17A S4A C14A C13A -0.9(10) . . . . ?
C17A S4A C14A C15A -179.1(10) . . . . ?
C17A C1B C6A C1A -61.1(16) . . . . ?
C17A C1B C6A C5A 124.2(13) . . . . ?
C17A C1B C13A C14A 2.2(16) . . . . ?
C17A C1B C13A C16A -169.1(12) . . . . ?
S1B N1B C2B C1D 2.0(13) . . . . ?
S1B N1B C2B C3B 175.1(10) . . . . ?
S1B N2B C1D C2B 1.6(12) . . . . ?
S1B N2B C1D C6B -175.0(9) . . . . ?
S2B N3B C3B C2B -174.5(10) . . . . ?
S2B N3B C3B C4B 0.6(12) . . . . ?
S2B N4B C4B C3B 1.9(11) . . . . ?
S2B N4B C4B C5B 178.5(9) . . . . ?
N1B S1B N2B C1D -0.3(8) . . . . ?
N1B C2B C3B N3B 5(2) . . . . ?
N1B C2B C3B C4B -170.5(11) . . . . ?
N2B S1B N1B C2B -0.9(9) . . . . ?
N2B C1D C2B N1B -2.5(16) . . . . ?
N2B C1D C2B C3B -176.0(10) . . . . ?
N2B C1D C6B C1 -12.3(17) . . . . ?
N2B C1D C6B C5B 173.1(11) . . . . ?
N3B S2B N4B C4B -1.4(9) . . . . ?
N3B C3B C4B N4B -1.7(14) . . . . ?
N3B C3B C4B C5B -178.3(11) . . . . ?
N4B S2B N3B C3B 0.5(9) . . . . ?
N4B C4B C5B C6B -176.3(11) . . . . ?
N4B C4B C5B C7B -2.0(17) . . . . ?
C1 C13B C14B S4B 2.3(14) . . . . ?
C1 C13B C14B C15B -178.6(15) . . . . ?
C1 C13B C16B O1B 16.1(19) . . . . ?
C1 C13B C16B O2B -158.6(14) . . . . ?
C1D C2B C3B N3B 177.5(12) . . . . ?
C1D C2B C3B C4B 2.4(16) . . . . ?
C2B C1D C6B C1 171.6(12) . . . . ?
C2B C1D C6B C5B -3.0(18) . . . . ?
C2B C3B C4B N4B 174.1(9) . . . . ?
C2B C3B C4B C5B -2.5(16) . . . . ?
C3B C4B C5B C6B -0.2(18) . . . . ?
C3B C4B C5B C7B 174.1(10) . . . . ?
C4B C5B C6B C1 -171.9(11) . . . . ?
C4B C5B C6B C1D 2.8(16) . . . . ?
C4B C5B C7B C8B 56.7(18) . . . . ?
C4B C5B C7B C10B -115.8(13) . . . . ?
C5B C7B C8B S3B -173.1(11) . . . . ?
C5B C7B C8B C9B 11(2) . . . . ?
C5B C7B C10B C11B 173.7(12) . . . . ?
C6B C1 C13B C14B -175.2(11) . . . . ?
C6B C1 C13B C16B 9.7(18) . . . . ?
C6B C1 C17B S4B 173.3(9) . . . . ?
C6B C1 C17B C18B -3.9(18) . . . . ?
C6B C1D C2B N1B 173.8(11) . . . . ?
C6B C1D C2B C3B 0.3(19) . . . . ?
C6B C5B C7B C8B -129.3(14) . . . . ?
C6B C5B C7B C10B 58.2(18) . . . . ?
C7B C5B C6B C1 14.0(18) . . . . ?
C7B C5B C6B C1D -171.3(11) . . . . ?
C7B C10B C11B S3B -0.1(14) . . . . ?
C7B C10B C11B C12B 174.1(13) . . . . ?
C8B S3B C11B C10B 0.1(10) . . . . ?
C8B S3B C11B C12B -174.7(11) . . . . ?
C8B C7B C10B C11B 0.1(15) . . . . ?
C10B C7B C8B S3B 0.0(13) . . . . ?
C10B C7B C8B C9B -175.9(11) . . . . ?
C11B S3B C8B C7B 0.0(10) . . . . ?
C11B S3B C8B C9B 176.2(10) . . . . ?
C13B C1 C6B C1D 66.9(17) . . . . ?
C13B C1 C6B C5B -118.7(13) . . . . ?
C13B C1 C17B S4B -1.8(12) . . . . ?
C13B C1 C17B C18B -179.0(12) . . . . ?
C14B S4B C17B C1 2.6(10) . . . . ?
C14B S4B C17B C18B -179.7(9) . . . . ?
C14B C13B C16B O1B -158.4(13) . . . . ?
C14B C13B C16B O2B 27(2) . . . . ?
C16B C13B C14B S4B 177.2(10) . . . . ?
C16B C13B C14B C15B -4(2) . . . . ?
C17B S4B C14B C13B -2.8(11) . . . . ?
C17B S4B C14B C15B 178.0(13) . . . . ?
C17B C1 C6B C1D -107.4(13) . . . . ?
C17B C1 C6B C5B 67.0(16) . . . . ?
C17B C1 C13B C14B -0.3(15) . . . . ?
C17B C1 C13B C16B -175.4(11) . . . . ?
S1C N1C C2C C1C -2.0(12) . . . . ?
S1C N1C C2C C3C 174.6(12) . . . . ?
S1C N2C C1C C2C -1.8(13) . . . . ?
S1C N2C C1C C6C 178.9(10) . . . . ?
S2C N3C C3C C2C -175.6(12) . . . . ?
S2C N3C C3C C4C 2.5(13) . . . . ?
S2C N4C C4C C3C -2.1(13) . . . . ?
S2C N4C C4C C5C 179.8(10) . . . . ?
S4C C17C C021 C6C 174.7(9) . . . . ?
S4C C17C C021 C13C -0.7(13) . . . . ?
N1C S1C N2C C1C 0.5(10) . . . . ?
N1C C2C C3C N3C -1(2) . . . . ?
N1C C2C C3C C4C -178.7(12) . . . . ?
N2C S1C N1C C2C 0.9(9) . . . . ?
N2C C1C C2C N1C 2.6(16) . . . . ?
N2C C1C C2C C3C -174.3(11) . . . . ?
N2C C1C C6C C5C 178.0(12) . . . . ?
N2C C1C C6C C021 4.4(18) . . . . ?
N3C S2C N4C C4C 3.2(10) . . . . ?
N3C C3C C4C N4C -0.2(16) . . . . ?
N3C C3C C4C C5C 177.9(11) . . . . ?
N4C S2C N3C C3C -3.4(10) . . . . ?
N4C C4C C5C C6C -174.8(12) . . . . ?
N4C C4C C5C C7C 2.0(18) . . . . ?
C1C C2C C3C N3C 175.7(13) . . . . ?
C1C C2C C3C C4C -2.3(18) . . . . ?
C1C C6C C021 C13C 115.4(13) . . . . ?
C1C C6C C021 C17C -59.5(16) . . . . ?
C2C C1C C6C C5C -1.3(18) . . . . ?
C2C C1C C6C C021 -174.9(11) . . . . ?
C2C C3C C4C N4C 178.1(11) . . . . ?
C2C C3C C4C C5C -3.8(18) . . . . ?
C3C C4C C5C C6C 7.4(18) . . . . ?
C3C C4C C5C C7C -175.8(12) . . . . ?
C4C C5C C6C C1C -4.5(17) . . . . ?
C4C C5C C6C C021 169.0(10) . . . . ?
C4C C5C C7C C8C 120.0(14) . . . . ?
C4C C5C C7C C10C -61.9(18) . . . . ?
C5C C6C C021 C13C -58.3(17) . . . . ?
C5C C6C C021 C17C 126.9(13) . . . . ?
C5C C7C C8C S3C 176.0(10) . . . . ?
C5C C7C C8C C9C -8(2) . . . . ?
C5C C7C C10C C11C -175.7(13) . . . . ?
C6C C1C C2C N1C -178.0(11) . . . . ?
C6C C1C C2C C3C 5.1(19) . . . . ?
C6C C5C C7C C8C -63.6(19) . . . . ?
C6C C5C C7C C10C 114.5(16) . . . . ?
C7C C5C C6C C1C 179.0(12) . . . . ?
C7C C5C C6C C021 -7.4(19) . . . . ?
C7C C10C C11C S3C -1.5(19) . . . . ?
C7C C10C C11C C12C 177(2) . . . . ?
C8C S3C C11C C10C 0.3(15) . . . . ?
C8C S3C C11C C12C -178.1(15) . . . . ?
C8C C7C C10C C11C 2(2) . . . . ?
C10C C7C C8C S3C -2.2(17) . . . . ?
C10C C7C C8C C9C 174.2(15) . . . . ?
C11C S3C C8C C7C 1.1(12) . . . . ?
C11C S3C C8C C9C -175.2(14) . . . . ?
C14C S4C C17C C18C -178.4(10) . . . . ?
C14C S4C C17C C021 0.1(9) . . . . ?
C14C C13C C16C O1C 146.3(14) . . . . ?
C14C C13C C16C O2C -32(2) . . . . ?
C14C C13C C021 C6C -174.0(11) . . . . ?
C14C C13C C021 C17C 1.1(16) . . . . ?
C16C C13C C14C S4C 177.9(10) . . . . ?
C16C C13C C14C C15C -4(2) . . . . ?
C16C C13C C021 C6C 7(2) . . . . ?
C16C C13C C021 C17C -177.6(13) . . . . ?
C17C S4C C14C C13C 0.5(10) . . . . ?
C17C S4C C14C C15C -178.1(11) . . . . ?
C18C C17C C021 C6C -7(2) . . . . ?
C18C C17C C021 C13C 177.6(13) . . . . ?
C021 C13C C14C S4C -1.0(14) . . . . ?
C021 C13C C14C C15C 177.4(13) . . . . ?
C021 C13C C16C O1C -35(2) . . . . ?
C021 C13C C16C O2C 146.1(15) . . . . ?

loop_
_platon_squeeze_void_nr
_platon_squeeze_void_average_x
_platon_squeeze_void_average_y
_platon_squeeze_void_average_z
_platon_squeeze_void_volume
_platon_squeeze_void_count_electrons
_platon_squeeze_void_content
1 0.029 0.054 0.719 639 191 ' '

loop_
_twin_individual_id
_twin_individual_mass_fraction_refined
1 0.5933(17)
2 0.4067(17)
